data_7245759
loop_
_publ_author_name
'Sun, Juan'
'Chen, Min'
'Li, Ying'
'Liu, Xingran'
'Fu, Xinyang'
'He, Lijun'
'Jin, Chuan-Ming'

_publ_section_title
;
 Heterospin 2p-4f and 2p-3d-4f complexes constructed by a nitronyl
 nitroxide ligand: syntheses, structures and magnetic properties
;
_journal_name_full CrystEngComm
_journal_paper_doi 10.1039/D2CE01344D
_journal_year 2022
_chemical_formula_sum 'C73 H51 Cl3 F36 Gd2 N10 O16'
_chemical_formula_weight 2429.09
_space_group_crystal_system triclinic
_space_group_IT_number 2
_space_group_name_Hall '-P 1'
_space_group_name_H-M_alt 'P -1'
_atom_sites_solution_hydrogens geom
_audit_creation_method SHELXL-2014/7
_audit_update_record
;
2022-10-23 deposited with the CCDC.	2022-11-04 downloaded from the CCDC.
;
_cell_angle_alpha 78.757(4)
_cell_angle_beta 82.776(6)
_cell_angle_gamma 79.647(6)
_cell_formula_units_Z 2
_cell_length_a 10.6430(9)
_cell_length_b 20.6410(17)
_cell_length_c 21.2421(19)
_cell_measurement_reflns_used 11173
_cell_measurement_temperature 113
_cell_measurement_theta_max 27.5
_cell_measurement_theta_min 3.0
_cell_volume 4482.5(7)
_computing_cell_refinement
;
CrystalClear-SM Expert 2.1 b42 (Rigaku, 2015)
;
_computing_data_collection
;
'CrystalClear-SM Expert 2.1 b42 (Rigaku, 2015)'
;
_computing_data_reduction
;
CrystalClear-SM Expert 2.1 b42 (Rigaku, 2015)
;
_computing_molecular_graphics Diamond
_computing_publication_material Diamond
_computing_structure_refinement 'SHELXL-2014/7 (Sheldrick, 2014)'
_computing_structure_solution SHELXL
_diffrn_ambient_temperature 113
_diffrn_measured_fraction_theta_full 0.976
_diffrn_measured_fraction_theta_max 0.951
_diffrn_measurement_device_type 'Rigaku Pilatus 200K'
_diffrn_measurement_method 'profile data from \w-scans'
_diffrn_radiation_type MoK\a
_diffrn_radiation_wavelength 0.71073
_diffrn_reflns_av_R_equivalents 0.0382
_diffrn_reflns_av_unetI/netI 0.0481
_diffrn_reflns_Laue_measured_fraction_full 0.976
_diffrn_reflns_Laue_measured_fraction_max 0.951
_diffrn_reflns_limit_h_max 13
_diffrn_reflns_limit_h_min -13
_diffrn_reflns_limit_k_max 26
_diffrn_reflns_limit_k_min -26
_diffrn_reflns_limit_l_max 27
_diffrn_reflns_limit_l_min -27
_diffrn_reflns_number 48606
_diffrn_reflns_point_group_measured_fraction_full 0.976
_diffrn_reflns_point_group_measured_fraction_max 0.951
_diffrn_reflns_theta_full 25.242
_diffrn_reflns_theta_max 27.662
_diffrn_reflns_theta_min 3.041
_exptl_absorpt_coefficient_mu 1.699
_exptl_absorpt_correction_T_max 1.000
_exptl_absorpt_correction_T_min 0.825
_exptl_absorpt_correction_type multi-scan
_exptl_crystal_colour pink
_exptl_crystal_density_diffrn 1.800
_exptl_crystal_description BLOCK
_exptl_crystal_F_000 2380
_exptl_crystal_size_max 0.23
_exptl_crystal_size_mid 0.18
_exptl_crystal_size_min 0.15
_refine_diff_density_max 2.651
_refine_diff_density_min -1.689
_refine_diff_density_rms 0.182
_refine_ls_extinction_method none
_refine_ls_goodness_of_fit_ref 1.066
_refine_ls_hydrogen_treatment constr
_refine_ls_matrix_type full
_refine_ls_number_parameters 1287
_refine_ls_number_reflns 19884
_refine_ls_number_restraints 51
_refine_ls_restrained_S_all 1.233
_refine_ls_R_factor_all 0.0972
_refine_ls_R_factor_gt 0.0799
_refine_ls_shift/su_max 0.017
_refine_ls_shift/su_mean 0.005
_refine_ls_structure_factor_coef Fsqd
_refine_ls_weighting_details 'w=1/[\s^2^(Fo^2^)+(0.1000P)^2^+90.0000P] where P=(Fo^2^+2Fc^2^)/3'
_refine_ls_weighting_scheme calc
_refine_ls_wR_factor_gt 0.2352
_refine_ls_wR_factor_ref 0.2455
_reflns_Friedel_coverage 0.000
_reflns_number_gt 15963
_reflns_number_total 19884
_reflns_threshold_expression 'I > 2\s(I)'
_cod_data_source_file d2ce01344d2.cif
_cod_data_source_block 1
_cod_depositor_comments
;
The following automatic conversions were performed:

data item '_exptl_absorpt_correction_type' value 'Multi-scan' was
changed to 'multi-scan' in accordance with the
/home/data/users/saulius/crontab/automatic-downloads/rss-feeds/RSC/lib/dictionaries/cif_core.dic
dictionary named 'cif_core.dic' version 2.4.2 last updated on
2011-04-26.

Automatic conversion script
Id: cif_fix_values 7556 2019-12-06 15:28:31Z antanas 
;
_cod_database_code 7245759
_shelx_shelxl_version_number 2014/7
_shelx_space_group_comment
;
The symmetry employed for this shelxl refinement is uniquely defined
by the following loop, which should always be used as a source of
symmetry information in preference to the above space-group names.
They are only intended as comments.
;

loop_
_space_group_symop_operation_xyz
'x, y, z'
'-x, -y, -z'

loop_
_atom_site_label
_atom_site_type_symbol
_atom_site_fract_x
_atom_site_fract_y
_atom_site_fract_z
_atom_site_U_iso_or_equiv
_atom_site_adp_type
_atom_site_occupancy
_atom_site_site_symmetry_order
_atom_site_calc_flag
_atom_site_refinement_flags_posn
_atom_site_refinement_flags_adp
_atom_site_refinement_flags_occupancy
_atom_site_disorder_assembly
_atom_site_disorder_group
Gd2 Gd 0.56686(4) 0.72690(2) 0.09207(2) 0.02533(13) Uani 1 1 d . . . . .
F1 F 0.7885(14) 0.5343(5) -0.0612(6) 0.109(4) Uani 1 1 d . . . . .
F2 F 0.6671(12) 0.6213(6) -0.1005(6) 0.098(4) Uani 1 1 d . . . . .
F3 F 0.8535(13) 0.6262(7) -0.1025(5) 0.106(4) Uani 1 1 d . . . . .
F4 F 0.9117(15) 0.4974(5) 0.1591(8) 0.135(6) Uani 1 1 d . . . . .
F5 F 0.8787(16) 0.5716(8) 0.2118(6) 0.155(8) Uani 1 1 d . . . . .
F6 F 1.0293(11) 0.5706(8) 0.1413(7) 0.134(6) Uani 1 1 d . . . . .
F7 F 0.3883(19) 0.4896(9) 0.1584(9) 0.156(6) Uani 1 1 d . U . . .
F8 F 0.5129(15) 0.5001(5) 0.0761(5) 0.111(5) Uani 1 1 d . . . . .
F9 F 0.5277(18) 0.4521(10) 0.1755(9) 0.157(6) Uani 1 1 d . U . . .
F10 F 0.5551(8) 0.5618(4) 0.3428(3) 0.058(2) Uani 1 1 d . . . . .
F11 F 0.4383(14) 0.6559(6) 0.3326(5) 0.118(5) Uani 1 1 d . . . . .
F12 F 0.6348(17) 0.6514(7) 0.3235(5) 0.129(6) Uani 1 1 d . . . . .
F13 F 0.2118(12) 0.6432(6) 0.2333(10) 0.169(9) Uani 1 1 d . . . . .
F14 F 0.0714(11) 0.7124(8) 0.1844(6) 0.117(5) Uani 1 1 d . . . . .
F15 F 0.1147(11) 0.7264(6) 0.2712(5) 0.094(3) Uani 1 1 d . . . . .
F16 F 0.2486(18) 0.9434(10) 0.1984(10) 0.070(5) Uani 0.5 1 d . U P . .
F17 F 0.395(3) 0.9037(12) 0.2487(11) 0.085(6) Uani 0.5 1 d . U P . .
F18 F 0.4115(13) 0.9538(4) 0.1462(4) 0.092(4) Uani 1 1 d . . . . .
O1 O 0.7650(7) 0.6572(4) 0.1213(4) 0.0389(17) Uani 1 1 d . . . . .
O2 O 0.6736(7) 0.6758(3) 0.0013(3) 0.0348(16) Uani 1 1 d . . . . .
O3 O 0.5277(7) 0.6142(3) 0.1046(3) 0.0338(15) Uani 1 1 d . . . . .
O4 O 0.5543(7) 0.6844(3) 0.2049(3) 0.0334(15) Uani 1 1 d . . . . .
O5 O 0.3399(7) 0.7188(4) 0.1375(4) 0.0402(17) Uani 1 1 d . . . . .
O6 O 0.4562(7) 0.8302(4) 0.1241(3) 0.0354(16) Uani 1 1 d . . . . .
O7 O 0.4295(6) 0.7645(3) 0.0050(3) 0.0307(14) Uani 1 1 d . . . . .
O8 O 0.0098(8) 0.8524(5) -0.0281(5) 0.057(2) Uani 1 1 d . . . . .
N1 N 0.3118(8) 0.7696(4) -0.0057(4) 0.0291(17) Uani 1 1 d . . . . .
N2 N 0.1125(9) 0.8113(5) -0.0222(5) 0.040(2) Uani 1 1 d . . . . .
N3 N 0.2780(8) 1.0864(4) 0.0134(4) 0.0265(16) Uani 1 1 d . . . . .
N4 N 0.6774(8) 0.8114(4) 0.0138(4) 0.0254(16) Uani 1 1 d . . . . .
N5 N 0.7149(9) 0.7948(4) 0.1382(4) 0.0329(18) Uani 1 1 d . . . . .
C1 C 0.5462(14) 0.6218(6) 0.3087(5) 0.048(3) Uani 1 1 d . . . . .
C2 C 0.5424(11) 0.6273(5) 0.2372(5) 0.038(2) Uani 1 1 d . . . . .
C3 C 0.5282(12) 0.5698(5) 0.2153(5) 0.040(2) Uani 1 1 d . . . . .
H3 H 0.5240 0.5307 0.2453 0.047 Uiso 1 1 calc R U . . .
C4 C 0.5202(10) 0.5680(5) 0.1510(5) 0.036(2) Uani 1 1 d . . . . .
C5 C 0.511(2) 0.5013(9) 0.1333(7) 0.105(5) Uani 1 1 d . U . . .
C6 C 0.9126(14) 0.5621(7) 0.1538(8) 0.061(4) Uani 1 1 d . . . . .
C7 C 0.8231(11) 0.6048(6) 0.1036(7) 0.047(3) Uani 1 1 d . . . . .
C8 C 0.8207(13) 0.5840(6) 0.0471(7) 0.050(3) Uani 1 1 d . . . . .
H8 H 0.8686 0.5432 0.0401 0.060 Uiso 1 1 calc R U . . .
C9 C 0.7468(12) 0.6232(6) -0.0010(6) 0.045(3) Uani 1 1 d . . . . .
C10 C 0.7657(14) 0.6000(8) -0.0659(8) 0.058(4) Uani 1 1 d . . . . .
C11 C 0.1721(13) 0.7043(8) 0.2189(7) 0.058(4) Uani 1 1 d . . . . .
C12 C 0.2733(10) 0.7443(6) 0.1819(5) 0.037(2) Uani 1 1 d . . . . .
C13 C 0.2825(12) 0.8036(6) 0.2006(6) 0.044(3) Uani 1 1 d . . . . .
H13 H 0.2277 0.8177 0.2347 0.053 Uiso 1 1 calc R U . . .
C14 C 0.3741(11) 0.8429(5) 0.1683(5) 0.035(2) Uani 1 1 d . . . . .
C15 C 0.3766(15) 0.9091(7) 0.1912(6) 0.054(3) Uani 1 1 d . . . . .
C16 C 0.3139(15) 0.6465(6) 0.0046(8) 0.057(3) Uani 1 1 d . . . . .
H16A H 0.4053 0.6356 -0.0037 0.086 Uiso 1 1 calc R U . . .
H16B H 0.2735 0.6138 -0.0084 0.086 Uiso 1 1 calc R U . . .
H16C H 0.2921 0.6464 0.0499 0.086 Uiso 1 1 calc R U . . .
C17 C 0.2671(11) 0.7165(5) -0.0337(5) 0.036(2) Uani 1 1 d . . . . .
C18 C 0.3326(15) 0.7212(7) -0.1016(6) 0.056(3) Uani 1 1 d . . . . .
H18A H 0.3172 0.7667 -0.1237 0.083 Uiso 1 1 calc R U . . .
H18B H 0.2988 0.6932 -0.1243 0.083 Uiso 1 1 calc R U . . .
H18C H 0.4232 0.7067 -0.0999 0.083 Uiso 1 1 calc R U . . .
C19 C 0.0507(15) 0.7074(7) 0.0335(9) 0.068(4) Uani 1 1 d . . . . .
H19A H 0.0875 0.7155 0.0697 0.102 Uiso 1 1 calc R U . . .
H19B H 0.0603 0.6601 0.0345 0.102 Uiso 1 1 calc R U . . .
H19C H -0.0388 0.7261 0.0355 0.102 Uiso 1 1 calc R U . . .
C20 C 0.1190(11) 0.7399(6) -0.0287(6) 0.041(3) Uani 1 1 d . . . . .
C21 C 0.0536(15) 0.7371(8) -0.0867(9) 0.071(5) Uani 1 1 d . . . . .
H21A H -0.0136 0.7748 -0.0936 0.106 Uiso 1 1 calc R U . . .
H21B H 0.0178 0.6965 -0.0796 0.106 Uiso 1 1 calc R U . . .
H21C H 0.1150 0.7382 -0.1240 0.106 Uiso 1 1 calc R U . . .
C22 C 0.2226(9) 0.8232(5) -0.0049(5) 0.030(2) Uani 1 1 d . . . . .
C23 C 0.2418(10) 0.8886(5) 0.0041(5) 0.030(2) Uani 1 1 d . . . . .
C24 C 0.3467(9) 0.9166(5) -0.0261(5) 0.031(2) Uani 1 1 d . . . . .
H24 H 0.4113 0.8910 -0.0487 0.037 Uiso 1 1 calc R U . . .
C25 C 0.3583(10) 0.9805(5) -0.0238(5) 0.032(2) Uani 1 1 d . . . . .
H25 H 0.4297 0.9983 -0.0450 0.039 Uiso 1 1 calc R U . . .
C26 C 0.2643(9) 1.0195(5) 0.0100(4) 0.0264(18) Uani 1 1 d . . . . .
C27 C 0.1583(10) 0.9922(5) 0.0425(5) 0.034(2) Uani 1 1 d . . . . .
H27 H 0.0957 1.0177 0.0662 0.041 Uiso 1 1 calc R U . . .
C28 C 0.1468(9) 0.9284(5) 0.0396(5) 0.033(2) Uani 1 1 d . . . . .
H28 H 0.0758 0.9105 0.0611 0.040 Uiso 1 1 calc R U . . .
C29 C 0.3023(10) 1.1053(5) 0.0690(5) 0.030(2) Uani 1 1 d . . . . .
H29 H 0.2998 1.0798 0.1103 0.035 Uiso 1 1 calc R U . . .
C30 C 0.6692(10) 0.8312(5) -0.0514(5) 0.029(2) Uani 1 1 d . . . . .
H30 H 0.6478 0.8058 -0.0789 0.035 Uiso 1 1 calc R U . . .
C31 C 0.7113(9) 0.8613(5) 0.0355(4) 0.0270(19) Uani 1 1 d . . . . .
C32 C 0.7426(9) 0.8522(5) 0.1020(5) 0.0276(19) Uani 1 1 d . . . . .
C33 C 0.8121(11) 0.8945(6) 0.1231(6) 0.041(3) Uani 1 1 d . . . . .
H33 H 0.8335 0.9331 0.0965 0.049 Uiso 1 1 calc R U . . .
C34 C 0.8475(12) 0.8754(7) 0.1860(6) 0.046(3) Uani 1 1 d . . . . .
H34 H 0.8896 0.9030 0.2028 0.055 Uiso 1 1 calc R U . . .
C35 C 0.8211(12) 0.8173(7) 0.2229(6) 0.047(3) Uani 1 1 d . . . . .
H35 H 0.8483 0.8034 0.2641 0.057 Uiso 1 1 calc R U . . .
C36 C 0.7535(11) 0.7796(6) 0.1979(5) 0.039(2) Uani 1 1 d . . . . .
H36 H 0.7326 0.7406 0.2240 0.047 Uiso 1 1 calc R U . . .
Gd1 Gd 0.13429(4) 0.25179(2) 0.43605(2) 0.02424(13) Uani 1 1 d . . . . .
F19 F 0.5544(11) 0.2057(6) 0.3210(6) 0.108(4) Uani 1 1 d . . . . .
F20 F 0.5486(15) 0.2991(8) 0.2501(8) 0.129(5) Uani 1 1 d . U . . .
F21 F 0.6264(12) 0.2856(9) 0.3322(10) 0.165(8) Uani 1 1 d . . . . .
F22 F 0.0856(10) 0.4916(4) 0.3527(5) 0.077(3) Uani 1 1 d . . . . .
F23 F 0.1402(15) 0.4655(5) 0.2619(5) 0.111(5) Uani 1 1 d . . . . .
F24 F 0.2676(10) 0.5029(4) 0.3064(5) 0.082(3) Uani 1 1 d . . . . .
F25 F 0.282(2) 0.2394(10) 0.1940(5) 0.182(9) Uani 1 1 d . . . . .
F26 F 0.0958(16) 0.2427(8) 0.2101(8) 0.136(5) Uani 1 1 d . U . . .
F27 F 0.2153(18) 0.1517(7) 0.2000(5) 0.141(6) Uani 1 1 d . . . . .
F28 F 0.3156(14) 0.0116(6) 0.4693(7) 0.124(3) Uani 1 1 d . U . . .
F29 F 0.3564(16) -0.0047(5) 0.3750(8) 0.138(6) Uani 1 1 d . . . . .
F30 F 0.4713(12) 0.0389(5) 0.4160(8) 0.126(5) Uani 1 1 d . . . . .
F31 F -0.1649(12) 0.0474(6) 0.4302(6) 0.098(4) Uani 1 1 d . . . . .
F32 F -0.1964(11) 0.1409(5) 0.3665(6) 0.098(4) Uani 1 1 d . . . . .
F33 F -0.0215(10) 0.0761(6) 0.3588(6) 0.095(4) Uani 1 1 d . . . . .
F34 F -0.0818(9) 0.0610(4) 0.6399(4) 0.070(2) Uani 1 1 d . . . . .
F35 F -0.0384(10) 0.1532(4) 0.6557(4) 0.068(2) Uani 1 1 d . . . . .
F36 F 0.1125(8) 0.0725(5) 0.6410(4) 0.069(2) Uani 1 1 d . . . . .
O9 O 0.0709(7) 0.1806(3) 0.5351(3) 0.0321(15) Uani 1 1 d . . . . .
O10 O -0.0155(7) 0.1860(4) 0.4164(4) 0.0357(16) Uani 1 1 d . . . . .
O11 O 0.2491(7) 0.1409(3) 0.4335(3) 0.0321(15) Uani 1 1 d . . . . .
O12 O 0.1680(8) 0.2388(4) 0.3251(3) 0.0388(17) Uani 1 1 d . . . . .
O13 O 0.3617(7) 0.2598(4) 0.3912(4) 0.0414(18) Uani 1 1 d . . . . .
O14 O 0.1662(7) 0.3671(3) 0.3955(3) 0.0318(15) Uani 1 1 d . . . . .
O15 O 0.2476(6) 0.2624(3) 0.5238(3) 0.0292(14) Uani 1 1 d . . . . .
O16 O 0.6175(7) 0.3469(4) 0.5291(4) 0.0402(18) Uani 1 1 d . . . . .
N6 N 0.3659(8) 0.2664(4) 0.5305(4) 0.0284(17) Uani 1 1 d . . . . .
N7 N 0.5405(8) 0.3053(4) 0.5340(4) 0.0321(18) Uani 1 1 d . . . . .
N8 N 0.1524(8) 0.5873(4) 0.4797(4) 0.0281(17) Uani 1 1 d . . . . .
N9 N -0.0323(7) 0.3168(4) 0.5044(4) 0.0262(16) Uani 1 1 d . . . . .
N10 N -0.0597(9) 0.3312(4) 0.3791(4) 0.0324(18) Uani 1 1 d . . . . .
C37 C 0.5262(17) 0.2673(9) 0.3069(10) 0.091(7) Uani 1 1 d . . . . .
C38 C 0.3981(12) 0.2971(6) 0.3429(6) 0.046(3) Uani 1 1 d . . . . .
C39 C 0.3445(12) 0.3616(6) 0.3174(6) 0.045(3) Uani 1 1 d . . . . .
H39 H 0.3843 0.3847 0.2804 0.054 Uiso 1 1 calc R U . . .
C40 C 0.2317(11) 0.3918(5) 0.3467(5) 0.036(2) Uani 1 1 d . . . . .
C41 C 0.1799(13) 0.4635(6) 0.3171(6) 0.045(3) Uani 1 1 d . . . . .
C42 C 0.201(2) 0.2025(12) 0.2257(8) 0.102(8) Uani 1 1 d . U . . .
C43 C 0.2116(12) 0.1904(7) 0.2981(6) 0.049(3) Uani 1 1 d . . . . .
C44 C 0.2686(13) 0.1260(7) 0.3246(6) 0.053(3) Uani 1 1 d . . . . .
H44 H 0.2972 0.0948 0.2977 0.063 Uiso 1 1 calc R U . . .
C45 C 0.2839(10) 0.1075(5) 0.3900(5) 0.035(2) Uani 1 1 d . . . . .
C46 C 0.3560(14) 0.0378(6) 0.4107(6) 0.049(3) Uani 1 1 d . . . . .
C47 C -0.1091(12) 0.0974(6) 0.4012(7) 0.051(3) Uani 1 1 d . . . . .
C48 C -0.0499(10) 0.1327(5) 0.4440(6) 0.035(2) Uani 1 1 d . . . . .
C49 C -0.0437(11) 0.1032(5) 0.5087(6) 0.041(2) Uani 1 1 d . . . . .
H49 H -0.0773 0.0639 0.5245 0.049 Uiso 1 1 calc R U . . .
C50 C 0.0129(9) 0.1323(4) 0.5498(5) 0.030(2) Uani 1 1 d . . . . .
C51 C 0.0000(12) 0.1038(6) 0.6224(6) 0.043(3) Uani 1 1 d . . . . .
C52 C 0.4428(13) 0.1460(6) 0.5295(7) 0.052(3) Uani 1 1 d . . . . .
H52A H 0.3577 0.1352 0.5399 0.079 Uiso 1 1 calc R U . . .
H52B H 0.5039 0.1081 0.5457 0.079 Uiso 1 1 calc R U . . .
H52C H 0.4597 0.1573 0.4835 0.079 Uiso 1 1 calc R U . . .
C53 C 0.4541(12) 0.2053(5) 0.5601(6) 0.040(3) Uani 1 1 d . . . . .
C54 C 0.4063(12) 0.1929(6) 0.6315(6) 0.049(3) Uani 1 1 d . . . . .
H54A H 0.4111 0.2313 0.6499 0.073 Uiso 1 1 calc R U . . .
H54B H 0.4589 0.1544 0.6534 0.073 Uiso 1 1 calc R U . . .
H54C H 0.3190 0.1853 0.6363 0.073 Uiso 1 1 calc R U . . .
C55 C 0.5835(10) 0.2315(5) 0.5441(6) 0.038(2) Uani 1 1 d . . . . .
C56 C 0.6573(13) 0.2166(8) 0.4815(8) 0.060(4) Uani 1 1 d . . . . .
H56A H 0.6058 0.2359 0.4464 0.090 Uiso 1 1 calc R U . . .
H56B H 0.6779 0.1691 0.4835 0.090 Uiso 1 1 calc R U . . .
H56C H 0.7350 0.2356 0.4747 0.090 Uiso 1 1 calc R U . . .
C57 C 0.6729(14) 0.2106(6) 0.5980(8) 0.060(4) Uani 1 1 d . . . . .
H57A H 0.7452 0.2338 0.5870 0.091 Uiso 1 1 calc R U . . .
H57B H 0.7022 0.1632 0.6034 0.091 Uiso 1 1 calc R U . . .
H57C H 0.6274 0.2215 0.6375 0.091 Uiso 1 1 calc R U . . .
C58 C 0.4147(9) 0.3220(5) 0.5225(4) 0.0267(18) Uani 1 1 d . . . . .
C59 C 0.3464(9) 0.3909(4) 0.5082(4) 0.0240(17) Uani 1 1 d . . . . .
C60 C 0.2241(9) 0.4055(4) 0.5376(4) 0.0255(18) Uani 1 1 d . . . . .
H60 H 0.1848 0.3715 0.5635 0.031 Uiso 1 1 calc R U . . .
C61 C 0.1606(9) 0.4700(5) 0.5288(5) 0.0286(19) Uani 1 1 d . . . . .
H61 H 0.0784 0.4801 0.5488 0.034 Uiso 1 1 calc R U . . .
C62 C 0.2198(9) 0.5202(5) 0.4898(5) 0.0266(18) Uani 1 1 d . . . . .
C63 C 0.3422(10) 0.5063(5) 0.4589(5) 0.032(2) Uani 1 1 d . . . . .
H63 H 0.3813 0.5403 0.4331 0.038 Uiso 1 1 calc R U . . .
C64 C 0.4052(9) 0.4405(5) 0.4674(5) 0.029(2) Uani 1 1 d . . . . .
H64 H 0.4858 0.4298 0.4459 0.035 Uiso 1 1 calc R U . . .
C65 C 0.1153(9) 0.6210(5) 0.4211(5) 0.0275(19) Uani 1 1 d . . . . .
H65 H 0.1370 0.6065 0.3818 0.033 Uiso 1 1 calc R U . . .
C66 C -0.0413(9) 0.3208(5) 0.5688(5) 0.029(2) Uani 1 1 d . . . . .
H66 H -0.0024 0.2885 0.6005 0.035 Uiso 1 1 calc R U . . .
C67 C -0.1023(9) 0.3717(4) 0.4764(5) 0.0264(18) Uani 1 1 d . . . . .
C68 C -0.1292(9) 0.3800(5) 0.4087(5) 0.0282(19) Uani 1 1 d . . . . .
C69 C -0.2199(11) 0.4279(6) 0.3794(6) 0.042(3) Uani 1 1 d . . . . .
H69 H -0.2670 0.4606 0.4013 0.050 Uiso 1 1 calc R U . . .
C70 C -0.2405(13) 0.4270(7) 0.3168(6) 0.051(3) Uani 1 1 d . . . . .
H70 H -0.3025 0.4589 0.2962 0.062 Uiso 1 1 calc R U . . .
C71 C -0.1683(13) 0.3785(6) 0.2846(6) 0.049(3) Uani 1 1 d . . . . .
H71 H -0.1786 0.3777 0.2420 0.059 Uiso 1 1 calc R U . . .
C72 C -0.0803(13) 0.3312(6) 0.3184(6) 0.045(3) Uani 1 1 d . . . . .
H72 H -0.0330 0.2976 0.2977 0.054 Uiso 1 1 calc R U . . .
Cl1 Cl 0.6713(11) 0.0038(6) 0.2753(5) 0.224(7) Uani 1 1 d . . . . .
Cl2 Cl 0.8196(7) 0.0793(4) 0.1766(5) 0.144(3) Uani 1 1 d . . . . .
Cl3 Cl 0.5479(7) 0.1101(5) 0.1918(3) 0.149(3) Uani 1 1 d . . . . .
C73 C 0.679(2) 0.0808(15) 0.2313(13) 0.120(8) Uani 1 1 d . . . . .
H73 H 0.6840 0.1111 0.2608 0.144 Uiso 1 1 calc R U . . .
F16A F 0.293(2) 0.9245(11) 0.2358(11) 0.080(5) Uani 0.5 1 d . U P . .
F17A F 0.483(2) 0.8994(8) 0.2267(10) 0.074(6) Uani 0.5 1 d . . P . .

loop_
_atom_site_aniso_label
_atom_site_aniso_U_11
_atom_site_aniso_U_22
_atom_site_aniso_U_33
_atom_site_aniso_U_23
_atom_site_aniso_U_13
_atom_site_aniso_U_12
Gd2 0.0297(3) 0.0203(2) 0.0252(2) -0.00176(16) -0.00146(18) -0.00483(17)
F1 0.160(11) 0.053(6) 0.118(9) -0.058(6) -0.007(8) 0.010(6)
F2 0.106(8) 0.107(8) 0.098(8) -0.072(7) -0.027(7) 0.009(7)
F3 0.134(10) 0.136(10) 0.071(6) -0.036(7) 0.016(6) -0.081(9)
F4 0.168(13) 0.044(6) 0.182(14) 0.035(7) -0.067(11) -0.014(7)
F5 0.162(13) 0.176(14) 0.070(7) -0.001(8) -0.017(8) 0.102(12)
F6 0.067(7) 0.154(12) 0.147(12) 0.081(10) -0.035(7) -0.030(7)
F7 0.156(6) 0.156(6) 0.156(6) -0.0282(14) -0.0139(11) -0.0257(14)
F8 0.225(15) 0.060(6) 0.060(6) -0.026(5) 0.020(7) -0.062(8)
F9 0.158(6) 0.157(6) 0.157(6) -0.0275(14) -0.0153(11) -0.0249(13)
F10 0.088(6) 0.042(4) 0.034(4) 0.009(3) 0.000(4) -0.007(4)
F11 0.175(13) 0.091(8) 0.050(5) -0.012(5) 0.018(6) 0.060(8)
F12 0.245(17) 0.127(10) 0.047(5) 0.017(6) -0.051(8) -0.122(11)
F13 0.101(9) 0.055(6) 0.29(2) 0.030(9) 0.116(11) -0.009(6)
F14 0.067(7) 0.206(15) 0.094(8) -0.026(9) -0.005(6) -0.069(8)
F15 0.105(8) 0.116(9) 0.066(6) -0.029(6) 0.044(6) -0.053(7)
F16 0.070(5) 0.070(5) 0.070(5) -0.0128(13) -0.0065(11) -0.0106(12)
F17 0.085(6) 0.085(6) 0.085(6) -0.0152(15) -0.0083(12) -0.0137(14)
F18 0.183(12) 0.035(4) 0.059(5) -0.013(4) 0.008(6) -0.027(6)
O1 0.032(4) 0.030(4) 0.050(4) 0.001(3) -0.004(3) 0.000(3)
O2 0.043(4) 0.026(3) 0.035(4) -0.008(3) 0.004(3) -0.005(3)
O3 0.043(4) 0.027(3) 0.033(4) -0.003(3) -0.003(3) -0.012(3)
O4 0.039(4) 0.028(3) 0.032(4) -0.001(3) 0.001(3) -0.009(3)
O5 0.036(4) 0.045(4) 0.038(4) -0.009(3) 0.003(3) -0.006(3)
O6 0.040(4) 0.035(4) 0.031(4) -0.008(3) 0.002(3) -0.006(3)
O7 0.027(3) 0.033(4) 0.033(3) -0.003(3) -0.005(3) -0.007(3)
O8 0.031(4) 0.046(5) 0.099(8) -0.017(5) -0.020(5) -0.003(4)
N1 0.036(4) 0.024(4) 0.031(4) -0.004(3) -0.009(3) -0.012(3)
N2 0.030(5) 0.035(5) 0.057(6) -0.007(4) -0.009(4) -0.008(4)
N3 0.030(4) 0.024(4) 0.026(4) -0.006(3) 0.001(3) -0.007(3)
N4 0.033(4) 0.024(4) 0.023(4) -0.006(3) -0.001(3) -0.010(3)
N5 0.038(5) 0.032(4) 0.031(4) -0.004(3) -0.006(4) -0.009(4)
C1 0.077(9) 0.035(6) 0.030(5) -0.002(4) -0.002(5) -0.013(6)
C2 0.045(6) 0.029(5) 0.035(5) 0.001(4) 0.003(5) -0.003(4)
C3 0.051(7) 0.029(5) 0.037(6) -0.002(4) -0.004(5) -0.009(5)
C4 0.035(5) 0.030(5) 0.044(6) -0.004(4) 0.004(4) -0.014(4)
C5 0.214(14) 0.094(9) 0.041(7) -0.020(6) 0.004(8) -0.118(11)
C6 0.045(7) 0.045(7) 0.077(10) 0.016(7) 0.003(7) 0.000(6)
C7 0.037(6) 0.028(5) 0.074(9) -0.004(5) 0.003(6) -0.006(5)
C8 0.053(7) 0.025(5) 0.066(8) -0.010(5) 0.005(6) 0.002(5)
C9 0.050(7) 0.036(6) 0.052(7) -0.021(5) 0.014(6) -0.013(5)
C10 0.053(8) 0.059(8) 0.069(9) -0.033(7) 0.004(7) -0.009(7)
C11 0.046(7) 0.074(10) 0.054(8) -0.011(7) 0.016(6) -0.024(7)
C12 0.032(5) 0.041(6) 0.033(5) 0.002(4) 0.001(4) -0.004(4)
C13 0.047(7) 0.042(6) 0.036(6) -0.010(5) 0.003(5) 0.006(5)
C14 0.039(6) 0.029(5) 0.034(5) -0.004(4) -0.005(4) 0.004(4)
C15 0.080(10) 0.045(7) 0.034(6) -0.019(5) 0.014(6) -0.006(6)
C16 0.065(9) 0.037(6) 0.075(9) -0.006(6) -0.025(7) -0.015(6)
C17 0.041(6) 0.029(5) 0.045(6) -0.009(4) -0.018(5) -0.008(4)
C18 0.073(9) 0.055(8) 0.043(7) -0.020(6) -0.014(6) -0.005(7)
C19 0.060(9) 0.051(8) 0.096(12) -0.009(8) 0.015(8) -0.033(7)
C20 0.043(6) 0.032(5) 0.055(7) -0.013(5) -0.013(5) -0.015(5)
C21 0.061(9) 0.066(9) 0.104(13) -0.040(9) -0.041(9) -0.009(7)
C22 0.027(5) 0.035(5) 0.029(5) -0.002(4) -0.004(4) -0.012(4)
C23 0.037(5) 0.023(4) 0.031(5) -0.005(4) -0.003(4) -0.006(4)
C24 0.025(5) 0.029(5) 0.037(5) -0.010(4) 0.003(4) -0.004(4)
C25 0.029(5) 0.032(5) 0.037(5) -0.009(4) 0.005(4) -0.010(4)
C26 0.029(5) 0.023(4) 0.028(4) -0.002(3) -0.006(4) -0.007(4)
C27 0.026(5) 0.029(5) 0.045(6) -0.010(4) 0.006(4) -0.002(4)
C28 0.023(5) 0.037(5) 0.040(5) -0.003(4) 0.004(4) -0.015(4)
C29 0.037(5) 0.028(5) 0.023(4) -0.005(4) 0.000(4) -0.006(4)
C30 0.032(5) 0.027(5) 0.031(5) -0.011(4) 0.000(4) -0.005(4)
C31 0.030(5) 0.024(4) 0.026(4) -0.005(3) 0.002(4) -0.003(4)
C32 0.024(4) 0.026(4) 0.035(5) -0.010(4) -0.005(4) -0.003(4)
C33 0.040(6) 0.033(5) 0.057(7) -0.005(5) -0.019(5) -0.015(5)
C34 0.043(6) 0.058(7) 0.045(6) -0.017(6) -0.007(5) -0.022(6)
C35 0.046(7) 0.057(8) 0.038(6) 0.002(5) -0.015(5) -0.012(6)
C36 0.045(6) 0.042(6) 0.031(5) -0.002(4) -0.014(5) -0.005(5)
Gd1 0.0267(2) 0.0192(2) 0.0246(2) -0.00157(16) -0.00237(17) -0.00027(16)
F19 0.088(8) 0.083(8) 0.126(10) -0.015(7) 0.041(7) 0.021(6)
F20 0.129(5) 0.129(5) 0.128(5) -0.0222(13) -0.0112(11) -0.0193(13)
F21 0.048(7) 0.165(15) 0.27(2) -0.049(14) 0.046(10) -0.028(8)
F22 0.091(7) 0.038(4) 0.078(6) 0.009(4) 0.026(5) 0.008(4)
F23 0.197(13) 0.060(6) 0.070(6) -0.005(5) -0.070(8) 0.032(7)
F24 0.084(7) 0.045(5) 0.109(8) 0.016(5) 0.002(6) -0.028(4)
F25 0.30(3) 0.204(18) 0.030(5) 0.017(8) 0.010(9) -0.064(17)
F26 0.136(5) 0.137(5) 0.135(5) -0.0244(13) -0.0134(11) -0.0205(13)
F27 0.252(18) 0.116(10) 0.049(6) -0.051(6) -0.025(8) 0.034(11)
F28 0.129(4) 0.080(3) 0.128(4) 0.0023(12) 0.0444(10) 0.0130(11)
F29 0.202(15) 0.050(6) 0.178(13) -0.054(7) -0.113(12) 0.042(7)
F30 0.086(8) 0.060(6) 0.229(16) -0.018(8) -0.077(9) 0.036(6)
F31 0.122(9) 0.098(8) 0.097(8) -0.020(6) 0.001(7) -0.077(7)
F32 0.112(8) 0.082(7) 0.120(9) -0.047(6) -0.077(7) 0.007(6)
F33 0.074(6) 0.107(8) 0.129(9) -0.087(7) 0.017(6) -0.033(6)
F34 0.090(6) 0.055(5) 0.059(5) 0.016(4) 0.007(4) -0.034(5)
F35 0.115(7) 0.043(4) 0.039(4) -0.005(3) 0.013(4) -0.011(4)
F36 0.065(5) 0.073(6) 0.055(5) 0.017(4) -0.021(4) 0.006(4)
O9 0.037(4) 0.025(3) 0.033(4) 0.002(3) -0.002(3) -0.009(3)
O10 0.038(4) 0.033(4) 0.037(4) -0.004(3) -0.006(3) -0.006(3)
O11 0.033(4) 0.028(3) 0.031(3) -0.005(3) -0.002(3) 0.004(3)
O12 0.042(4) 0.044(4) 0.026(3) -0.006(3) -0.003(3) 0.004(3)
O13 0.037(4) 0.038(4) 0.044(4) 0.002(3) 0.001(3) -0.004(3)
O14 0.033(4) 0.030(4) 0.030(3) -0.002(3) 0.004(3) -0.008(3)
O15 0.025(3) 0.028(3) 0.035(4) -0.002(3) -0.009(3) -0.004(3)
O16 0.027(4) 0.035(4) 0.059(5) -0.005(4) -0.006(3) -0.008(3)
N6 0.025(4) 0.021(4) 0.037(4) -0.003(3) -0.006(3) 0.002(3)
N7 0.026(4) 0.023(4) 0.048(5) -0.010(4) -0.010(4) 0.003(3)
N8 0.029(4) 0.020(4) 0.030(4) 0.001(3) 0.000(3) -0.001(3)
N9 0.022(4) 0.022(4) 0.031(4) 0.001(3) -0.006(3) 0.001(3)
N10 0.042(5) 0.023(4) 0.033(4) -0.005(3) -0.012(4) -0.003(3)
C37 0.065(11) 0.061(10) 0.103(14) 0.037(9) 0.037(10) 0.017(8)
C38 0.039(6) 0.046(7) 0.044(6) 0.005(5) 0.004(5) -0.005(5)
C39 0.045(7) 0.040(6) 0.042(6) 0.006(5) 0.012(5) -0.013(5)
C40 0.045(6) 0.027(5) 0.033(5) -0.001(4) -0.006(4) -0.006(4)
C41 0.054(7) 0.033(6) 0.043(6) 0.000(5) 0.003(5) -0.004(5)
C42 0.111(15) 0.129(18) 0.037(8) -0.023(10) -0.002(9) 0.060(14)
C43 0.045(7) 0.063(8) 0.032(6) -0.009(5) -0.001(5) 0.006(6)
C44 0.063(8) 0.049(7) 0.043(6) -0.027(6) -0.006(6) 0.019(6)
C45 0.030(5) 0.029(5) 0.043(6) -0.008(4) 0.004(4) 0.003(4)
C46 0.059(8) 0.041(6) 0.043(6) -0.015(5) 0.001(6) 0.008(6)
C47 0.044(7) 0.037(6) 0.082(9) -0.031(6) -0.017(7) -0.003(5)
C48 0.031(5) 0.026(5) 0.050(6) -0.015(4) -0.008(5) 0.003(4)
C49 0.046(6) 0.027(5) 0.046(6) 0.002(4) 0.001(5) -0.009(5)
C50 0.031(5) 0.016(4) 0.038(5) -0.004(4) 0.002(4) 0.002(4)
C51 0.055(7) 0.029(5) 0.042(6) 0.004(4) -0.001(5) -0.011(5)
C52 0.055(8) 0.023(5) 0.085(10) -0.017(6) -0.027(7) 0.003(5)
C53 0.049(7) 0.023(5) 0.051(6) -0.010(4) -0.023(5) 0.001(4)
C54 0.046(7) 0.041(6) 0.055(7) 0.011(5) -0.019(6) -0.007(5)
C55 0.031(5) 0.030(5) 0.056(7) -0.018(5) -0.014(5) 0.003(4)
C56 0.043(7) 0.058(8) 0.078(10) -0.021(7) -0.002(7) 0.003(6)
C57 0.052(8) 0.036(6) 0.095(11) -0.004(7) -0.044(8) 0.006(6)
C58 0.024(4) 0.028(5) 0.027(4) -0.008(4) -0.001(4) 0.001(4)
C59 0.023(4) 0.018(4) 0.028(4) -0.002(3) -0.005(3) 0.003(3)
C60 0.026(5) 0.020(4) 0.029(4) -0.005(3) 0.003(4) -0.005(3)
C61 0.023(4) 0.024(4) 0.037(5) -0.006(4) -0.004(4) 0.002(4)
C62 0.019(4) 0.025(4) 0.034(5) -0.002(4) -0.005(4) 0.000(3)
C63 0.031(5) 0.024(5) 0.036(5) -0.001(4) 0.000(4) 0.003(4)
C64 0.025(5) 0.024(4) 0.038(5) -0.008(4) 0.005(4) -0.002(4)
C65 0.025(5) 0.027(5) 0.028(4) -0.001(4) 0.003(4) -0.004(4)
C66 0.026(5) 0.029(5) 0.030(5) -0.001(4) 0.001(4) -0.001(4)
C67 0.024(4) 0.020(4) 0.034(5) 0.000(4) -0.006(4) -0.001(3)
C68 0.029(5) 0.025(4) 0.031(5) -0.002(4) -0.007(4) -0.007(4)
C69 0.041(6) 0.033(5) 0.050(6) -0.012(5) -0.016(5) 0.014(5)
C70 0.053(7) 0.050(7) 0.049(7) -0.015(6) -0.025(6) 0.019(6)
C71 0.057(8) 0.049(7) 0.042(6) -0.014(5) -0.025(6) 0.009(6)
C72 0.056(7) 0.040(6) 0.041(6) -0.014(5) -0.018(5) 0.003(5)
Cl1 0.187(9) 0.207(10) 0.169(8) 0.081(8) 0.051(7) 0.088(8)
Cl2 0.093(4) 0.144(6) 0.182(8) 0.000(6) -0.004(5) -0.022(4)
Cl3 0.095(4) 0.227(9) 0.084(4) 0.012(5) -0.008(3) 0.035(5)
C73 0.096(17) 0.16(2) 0.111(19) -0.029(17) -0.020(14) -0.016(16)
F16A 0.080(5) 0.080(5) 0.080(5) -0.0148(14) -0.0071(11) -0.0127(13)
F17A 0.097(15) 0.046(9) 0.095(14) -0.028(9) -0.073(13) 0.013(9)

loop_
_atom_type_symbol
_atom_type_description
_atom_type_scat_dispersion_real
_atom_type_scat_dispersion_imag
_atom_type_scat_source
C C 0.0033 0.0016 'International Tables Vol C Tables 4.2.6.8 and 6.1.1.4'
H H 0.0000 0.0000 'International Tables Vol C Tables 4.2.6.8 and 6.1.1.4'
Cl Cl 0.1484 0.1585 'International Tables Vol C Tables 4.2.6.8 and 6.1.1.4'
F F 0.0171 0.0103 'International Tables Vol C Tables 4.2.6.8 and 6.1.1.4'
Gd Gd -0.1653 3.9035 'International Tables Vol C Tables 4.2.6.8 and 6.1.1.4'
N N 0.0061 0.0033 'International Tables Vol C Tables 4.2.6.8 and 6.1.1.4'
O O 0.0106 0.0060 'International Tables Vol C Tables 4.2.6.8 and 6.1.1.4'

loop_
_geom_angle_atom_site_label_1
_geom_angle_atom_site_label_2
_geom_angle_atom_site_label_3
_geom_angle
_geom_angle_site_symmetry_1
_geom_angle_site_symmetry_3
_geom_angle_publ_flag
O4 Gd2 O3 73.8(2) . . ?
O4 Gd2 O1 69.4(3) . . ?
O3 Gd2 O1 74.5(3) . . ?
O4 Gd2 O6 84.3(2) . . ?
O3 Gd2 O6 136.8(2) . . ?
O1 Gd2 O6 131.5(3) . . ?
O4 Gd2 O7 140.2(2) . . ?
O3 Gd2 O7 92.1(2) . . ?
O1 Gd2 O7 143.2(3) . . ?
O6 Gd2 O7 81.4(2) . . ?
O4 Gd2 O2 130.8(2) . . ?
O3 Gd2 O2 69.6(2) . . ?
O1 Gd2 O2 69.9(3) . . ?
O6 Gd2 O2 144.5(2) . . ?
O7 Gd2 O2 73.2(2) . . ?
O4 Gd2 O5 68.6(3) . . ?
O3 Gd2 O5 69.6(3) . . ?
O1 Gd2 O5 130.5(3) . . ?
O6 Gd2 O5 67.9(3) . . ?
O7 Gd2 O5 71.7(2) . . ?
O2 Gd2 O5 124.0(3) . . ?
O4 Gd2 N4 137.6(2) . . ?
O3 Gd2 N4 140.5(2) . . ?
O1 Gd2 N4 93.6(3) . . ?
O6 Gd2 N4 78.9(2) . . ?
O7 Gd2 N4 75.0(2) . . ?
O2 Gd2 N4 70.9(2) . . ?
O5 Gd2 N4 135.6(3) . . ?
O4 Gd2 N5 75.7(2) . . ?
O3 Gd2 N5 138.5(3) . . ?
O1 Gd2 N5 68.9(3) . . ?
O6 Gd2 N5 65.4(3) . . ?
O7 Gd2 N5 129.1(2) . . ?
O2 Gd2 N5 113.2(3) . . ?
O5 Gd2 N5 122.8(3) . . ?
N4 Gd2 N5 61.9(3) . . ?
C5 F7 F9 47.6(11) . . ?
C5 F9 F7 57.3(14) . . ?
F16A F16 C15 60.3(18) . . ?
F17A F17 F16A 138(3) . . ?
F17A F17 C15 77(2) . . ?
F16A F17 C15 63.9(18) . . ?
C7 O1 Gd2 131.3(8) . . ?
C9 O2 Gd2 131.5(8) . . ?
C4 O3 Gd2 134.3(7) . . ?
C2 O4 Gd2 132.4(7) . . ?
C12 O5 Gd2 130.3(7) . . ?
C14 O6 Gd2 133.4(7) . . ?
N1 O7 Gd2 140.2(6) . . ?
O7 N1 C22 126.5(8) . . ?
O7 N1 C17 120.9(8) . . ?
C22 N1 C17 111.6(8) . . ?
O8 N2 C22 126.1(10) . . ?
O8 N2 C20 121.3(9) . . ?
C22 N2 C20 112.4(9) . . ?
C31 N3 C29 107.6(8) 2_675 . ?
C31 N3 C26 128.4(8) 2_675 . ?
C29 N3 C26 123.3(8) . . ?
C31 N4 C30 107.4(8) . . ?
C31 N4 Gd2 118.6(6) . . ?
C30 N4 Gd2 129.3(6) . . ?
C32 N5 C36 116.6(9) . . ?
C32 N5 Gd2 118.1(6) . . ?
C36 N5 Gd2 124.9(7) . . ?
F10 C1 F12 108.3(12) . . ?
F10 C1 F11 105.6(11) . . ?
F12 C1 F11 102.6(13) . . ?
F10 C1 C2 116.5(10) . . ?
F12 C1 C2 113.6(11) . . ?
F11 C1 C2 109.0(11) . . ?
O4 C2 C3 128.7(10) . . ?
O4 C2 C1 114.2(10) . . ?
C3 C2 C1 117.1(9) . . ?
C4 C3 C2 123.2(10) . . ?
C4 C3 H3 118.4 . . ?
C2 C3 H3 118.4 . . ?
O3 C4 C3 127.3(10) . . ?
O3 C4 C5 114.8(11) . . ?
C3 C4 C5 117.8(10) . . ?
F8 C5 F9 125.1(18) . . ?
F8 C5 F7 103.9(17) . . ?
F9 C5 F7 75.1(14) . . ?
F8 C5 C4 116.5(13) . . ?
F9 C5 C4 116.8(15) . . ?
F7 C5 C4 104.2(17) . . ?
F6 C6 F5 106.8(18) . . ?
F6 C6 F4 106.7(14) . . ?
F5 C6 F4 102.1(15) . . ?
F6 C6 C7 113.7(12) . . ?
F5 C6 C7 114.3(12) . . ?
F4 C6 C7 112.3(14) . . ?
O1 C7 C8 128.5(13) . . ?
O1 C7 C6 112.3(13) . . ?
C8 C7 C6 119.2(12) . . ?
C7 C8 C9 120.7(11) . . ?
C7 C8 H8 119.6 . . ?
C9 C8 H8 119.6 . . ?
O2 C9 C8 128.3(11) . . ?
O2 C9 C10 115.3(12) . . ?
C8 C9 C10 116.3(11) . . ?
F3 C10 F2 101.3(15) . . ?
F3 C10 F1 110.5(13) . . ?
F2 C10 F1 106.1(13) . . ?
F3 C10 C9 110.8(12) . . ?
F2 C10 C9 113.9(12) . . ?
F1 C10 C9 113.6(14) . . ?
F13 C11 F15 108.8(14) . . ?
F13 C11 F14 108.2(16) . . ?
F15 C11 F14 100.2(12) . . ?
F13 C11 C12 113.8(12) . . ?
F15 C11 C12 114.6(12) . . ?
F14 C11 C12 110.3(12) . . ?
O5 C12 C13 127.2(10) . . ?
O5 C12 C11 115.1(11) . . ?
C13 C12 C11 117.7(11) . . ?
C12 C13 C14 120.4(10) . . ?
C12 C13 H13 119.8 . . ?
C14 C13 H13 119.8 . . ?
O6 C14 C13 127.7(10) . . ?
O6 C14 C15 115.0(10) . . ?
C13 C14 C15 117.3(10) . . ?
F17 C15 F18 125.1(17) . . ?
F17 C15 F16A 53.9(14) . . ?
F18 C15 F16A 120.4(15) . . ?
F17 C15 F17A 43.6(13) . . ?
F18 C15 F17A 97.7(15) . . ?
F16A C15 F17A 96.4(16) . . ?
F17 C15 F16 94.7(16) . . ?
F18 C15 F16 93.5(13) . . ?
F16A C15 F16 41.3(12) . . ?
F17A C15 F16 134.1(14) . . ?
F17 C15 C14 115.4(15) . . ?
F18 C15 C14 112.8(10) . . ?
F16A C15 C14 117.1(15) . . ?
F17A C15 C14 107.5(12) . . ?
F16 C15 C14 108.6(13) . . ?
C17 C16 H16A 109.4 . . ?
C17 C16 H16B 109.5 . . ?
H16A C16 H16B 109.5 . . ?
C17 C16 H16C 109.5 . . ?
H16A C16 H16C 109.5 . . ?
H16B C16 H16C 109.5 . . ?
C18 C17 N1 105.3(9) . . ?
C18 C17 C16 108.4(11) . . ?
N1 C17 C16 109.8(9) . . ?
C18 C17 C20 115.4(10) . . ?
N1 C17 C20 101.1(8) . . ?
C16 C17 C20 115.9(10) . . ?
C17 C18 H18A 109.5 . . ?
C17 C18 H18B 109.5 . . ?
H18A C18 H18B 109.5 . . ?
C17 C18 H18C 109.5 . . ?
H18A C18 H18C 109.5 . . ?
H18B C18 H18C 109.5 . . ?
C20 C19 H19A 109.5 . . ?
C20 C19 H19B 109.5 . . ?
H19A C19 H19B 109.5 . . ?
C20 C19 H19C 109.5 . . ?
H19A C19 H19C 109.5 . . ?
H19B C19 H19C 109.5 . . ?
N2 C20 C21 109.4(11) . . ?
N2 C20 C19 105.4(10) . . ?
C21 C20 C19 111.8(12) . . ?
N2 C20 C17 100.6(8) . . ?
C21 C20 C17 115.4(11) . . ?
C19 C20 C17 113.0(11) . . ?
C20 C21 H21A 109.5 . . ?
C20 C21 H21B 109.4 . . ?
H21A C21 H21B 109.5 . . ?
C20 C21 H21C 109.5 . . ?
H21A C21 H21C 109.5 . . ?
H21B C21 H21C 109.5 . . ?
N1 C22 N2 109.9(9) . . ?
N1 C22 C23 126.2(9) . . ?
N2 C22 C23 123.4(9) . . ?
C24 C23 C28 117.7(9) . . ?
C24 C23 C22 121.4(9) . . ?
C28 C23 C22 120.7(9) . . ?
C25 C24 C23 121.7(9) . . ?
C25 C24 H24 119.2 . . ?
C23 C24 H24 119.1 . . ?
C24 C25 C26 120.4(9) . . ?
C24 C25 H25 119.8 . . ?
C26 C25 H25 119.8 . . ?
C25 C26 C27 119.5(9) . . ?
C25 C26 N3 120.2(8) . . ?
C27 C26 N3 120.2(9) . . ?
C28 C27 C26 119.8(9) . . ?
C28 C27 H27 120.1 . . ?
C26 C27 H27 120.1 . . ?
C27 C28 C23 121.0(9) . . ?
C27 C28 H28 119.5 . . ?
C23 C28 H28 119.5 . . ?
C30 C29 N3 106.5(8) 2_675 . ?
C30 C29 H29 126.7 2_675 . ?
N3 C29 H29 126.8 . . ?
C29 C30 N4 108.5(8) 2_675 . ?
C29 C30 H30 125.7 2_675 . ?
N4 C30 H30 125.7 . . ?
N4 C31 N3 109.9(8) . 2_675 ?
N4 C31 C32 120.3(8) . . ?
N3 C31 C32 129.6(9) 2_675 . ?
N5 C32 C33 123.2(10) . . ?
N5 C32 C31 113.3(8) . . ?
C33 C32 C31 122.9(9) . . ?
C34 C33 C32 116.6(10) . . ?
C34 C33 H33 121.7 . . ?
C32 C33 H33 121.7 . . ?
C35 C34 C33 120.9(11) . . ?
C35 C34 H34 119.5 . . ?
C33 C34 H34 119.6 . . ?
C34 C35 C36 117.9(11) . . ?
C34 C35 H35 121.1 . . ?
C36 C35 H35 121.1 . . ?
N5 C36 C35 124.7(11) . . ?
N5 C36 H36 117.6 . . ?
C35 C36 H36 117.6 . . ?
O10 Gd1 O12 71.1(3) . . ?
O10 Gd1 O11 72.9(3) . . ?
O12 Gd1 O11 73.2(2) . . ?
O10 Gd1 O15 138.3(2) . . ?
O12 Gd1 O15 141.7(3) . . ?
O11 Gd1 O15 91.3(2) . . ?
O10 Gd1 O9 70.2(2) . . ?
O12 Gd1 O9 133.8(3) . . ?
O11 Gd1 O9 72.1(2) . . ?
O15 Gd1 O9 68.2(2) . . ?
O10 Gd1 O14 133.2(2) . . ?
O12 Gd1 O14 85.5(3) . . ?
O11 Gd1 O14 138.5(2) . . ?
O15 Gd1 O14 83.8(2) . . ?
O9 Gd1 O14 140.3(2) . . ?
O10 Gd1 O13 132.0(3) . . ?
O12 Gd1 O13 68.8(3) . . ?
O11 Gd1 O13 71.3(3) . . ?
O15 Gd1 O13 73.2(3) . . ?
O9 Gd1 O13 125.0(2) . . ?
O14 Gd1 O13 67.8(2) . . ?
O10 Gd1 N9 92.3(3) . . ?
O12 Gd1 N9 136.2(3) . . ?
O11 Gd1 N9 141.5(2) . . ?
O15 Gd1 N9 76.3(2) . . ?
O9 Gd1 N9 69.5(2) . . ?
O14 Gd1 N9 77.1(2) . . ?
O13 Gd1 N9 135.2(3) . . ?
O10 Gd1 N10 70.3(3) . . ?
O12 Gd1 N10 74.1(3) . . ?
O11 Gd1 N10 136.8(2) . . ?
O15 Gd1 N10 131.5(2) . . ?
O9 Gd1 N10 114.3(3) . . ?
O14 Gd1 N10 64.4(3) . . ?
O13 Gd1 N10 120.5(3) . . ?
N9 Gd1 N10 62.1(3) . . ?
C50 O9 Gd1 135.7(7) . . ?
C48 O10 Gd1 134.6(7) . . ?
C45 O11 Gd1 133.6(7) . . ?
C43 O12 Gd1 133.0(7) . . ?
C38 O13 Gd1 127.2(8) . . ?
C40 O14 Gd1 130.7(7) . . ?
N6 O15 Gd1 135.1(6) . . ?
O15 N6 C58 125.8(8) . . ?
O15 N6 C53 120.1(8) . . ?
C58 N6 C53 113.4(8) . . ?
O16 N7 C58 124.7(8) . . ?
O16 N7 C55 122.8(8) . . ?
C58 N7 C55 111.9(8) . . ?
C65 N8 C67 106.4(8) . 2_566 ?
C65 N8 C62 123.5(8) . . ?
C67 N8 C62 129.8(8) 2_566 . ?
C67 N9 C66 106.2(8) . . ?
C67 N9 Gd1 118.8(6) . . ?
C66 N9 Gd1 131.2(6) . . ?
C72 N10 C68 117.7(9) . . ?
C72 N10 Gd1 122.5(7) . . ?
C68 N10 Gd1 119.0(6) . . ?
F19 C37 F20 122(2) . . ?
F19 C37 F21 99.2(16) . . ?
F20 C37 F21 95.5(16) . . ?
F19 C37 C38 114.3(13) . . ?
F20 C37 C38 113.6(14) . . ?
F21 C37 C38 107.5(18) . . ?
O13 C38 C39 129.4(11) . . ?
O13 C38 C37 114.0(11) . . ?
C39 C38 C37 116.5(10) . . ?
C40 C39 C38 120.0(10) . . ?
C40 C39 H39 120.0 . . ?
C38 C39 H39 120.0 . . ?
O14 C40 C39 127.5(10) . . ?
O14 C40 C41 115.3(10) . . ?
C39 C40 C41 117.3(10) . . ?
F23 C41 F22 107.7(12) . . ?
F23 C41 F24 105.9(12) . . ?
F22 C41 F24 106.1(11) . . ?
F23 C41 C40 110.5(10) . . ?
F22 C41 C40 113.4(10) . . ?
F24 C41 C40 112.8(11) . . ?
F27 C42 F25 106.3(17) . . ?
F27 C42 F26 111(2) . . ?
F25 C42 F26 98(2) . . ?
F27 C42 C43 116.6(18) . . ?
F25 C42 C43 112(2) . . ?
F26 C42 C43 111.7(14) . . ?
O12 C43 C44 129.1(11) . . ?
O12 C43 C42 115.4(12) . . ?
C44 C43 C42 115.4(13) . . ?
C45 C44 C43 121.9(10) . . ?
C45 C44 H44 119.0 . . ?
C43 C44 H44 119.1 . . ?
O11 C45 C44 128.7(10) . . ?
O11 C45 C46 115.6(10) . . ?
C44 C45 C46 115.7(10) . . ?
F30 C46 F29 105.9(13) . . ?
F30 C46 F28 102.0(15) . . ?
F29 C46 F28 107.4(15) . . ?
F30 C46 C45 111.4(12) . . ?
F29 C46 C45 117.2(12) . . ?
F28 C46 C45 111.7(10) . . ?
F33 C47 F31 107.8(11) . . ?
F33 C47 F32 104.8(14) . . ?
F31 C47 F32 107.1(12) . . ?
F33 C47 C48 109.3(10) . . ?
F31 C47 C48 116.4(13) . . ?
F32 C47 C48 110.8(9) . . ?
O10 C48 C49 127.8(10) . . ?
O10 C48 C47 114.5(11) . . ?
C49 C48 C47 117.7(11) . . ?
C48 C49 C50 120.3(10) . . ?
C48 C49 H49 119.9 . . ?
C50 C49 H49 119.9 . . ?
O9 C50 C49 127.6(10) . . ?
O9 C50 C51 114.2(9) . . ?
C49 C50 C51 118.2(9) . . ?
F34 C51 F36 107.2(10) . . ?
F34 C51 F35 107.3(10) . . ?
F36 C51 F35 107.4(11) . . ?
F34 C51 C50 114.5(10) . . ?
F36 C51 C50 110.1(10) . . ?
F35 C51 C50 110.1(9) . . ?
C53 C52 H52A 109.5 . . ?
C53 C52 H52B 109.5 . . ?
H52A C52 H52B 109.5 . . ?
C53 C52 H52C 109.5 . . ?
H52A C52 H52C 109.5 . . ?
H52B C52 H52C 109.5 . . ?
N6 C53 C52 109.5(9) . . ?
N6 C53 C54 105.2(9) . . ?
C52 C53 C54 110.3(11) . . ?
N6 C53 C55 99.7(8) . . ?
C52 C53 C55 115.6(10) . . ?
C54 C53 C55 115.2(10) . . ?
C53 C54 H54A 109.5 . . ?
C53 C54 H54B 109.5 . . ?
H54A C54 H54B 109.5 . . ?
C53 C54 H54C 109.5 . . ?
H54A C54 H54C 109.5 . . ?
H54B C54 H54C 109.5 . . ?
N7 C55 C56 106.1(10) . . ?
N7 C55 C57 109.9(9) . . ?
C56 C55 C57 109.2(11) . . ?
N7 C55 C53 101.5(8) . . ?
C56 C55 C53 114.9(10) . . ?
C57 C55 C53 114.6(11) . . ?
C55 C56 H56A 109.5 . . ?
C55 C56 H56B 109.5 . . ?
H56A C56 H56B 109.5 . . ?
C55 C56 H56C 109.5 . . ?
H56A C56 H56C 109.5 . . ?
H56B C56 H56C 109.5 . . ?
C55 C57 H57A 109.5 . . ?
C55 C57 H57B 109.5 . . ?
H57A C57 H57B 109.5 . . ?
C55 C57 H57C 109.4 . . ?
H57A C57 H57C 109.5 . . ?
H57B C57 H57C 109.5 . . ?
N6 C58 N7 108.1(8) . . ?
N6 C58 C59 127.3(9) . . ?
N7 C58 C59 124.6(9) . . ?
C60 C59 C64 121.0(8) . . ?
C60 C59 C58 118.3(8) . . ?
C64 C59 C58 120.7(8) . . ?
C61 C60 C59 120.0(9) . . ?
C61 C60 H60 120.0 . . ?
C59 C60 H60 120.0 . . ?
C60 C61 C62 119.6(9) . . ?
C60 C61 H61 120.2 . . ?
C62 C61 H61 120.2 . . ?
C61 C62 C63 121.2(9) . . ?
C61 C62 N8 119.4(8) . . ?
C63 C62 N8 119.3(8) . . ?
C64 C63 C62 118.8(9) . . ?
C64 C63 H63 120.6 . . ?
C62 C63 H63 120.6 . . ?
C63 C64 C59 119.4(9) . . ?
C63 C64 H64 120.3 . . ?
C59 C64 H64 120.3 . . ?
C66 C65 N8 107.2(9) 2_566 . ?
C66 C65 H65 126.4 2_566 . ?
N8 C65 H65 126.4 . . ?
C65 C66 N9 109.5(9) 2_566 . ?
C65 C66 H66 125.2 2_566 . ?
N9 C66 H66 125.3 . . ?
N9 C67 N8 110.6(8) . 2_566 ?
N9 C67 C68 121.0(9) . . ?
N8 C67 C68 128.1(8) 2_566 . ?
N10 C68 C69 122.7(10) . . ?
N10 C68 C67 112.0(8) . . ?
C69 C68 C67 125.1(9) . . ?
C68 C69 C70 118.8(10) . . ?
C68 C69 H69 120.6 . . ?
C70 C69 H69 120.6 . . ?
C69 C70 C71 119.8(11) . . ?
C69 C70 H70 120.1 . . ?
C71 C70 H70 120.1 . . ?
C72 C71 C70 117.5(11) . . ?
C72 C71 H71 121.3 . . ?
C70 C71 H71 121.3 . . ?
N10 C72 C71 123.5(11) . . ?
N10 C72 H72 118.3 . . ?
C71 C72 H72 118.3 . . ?
Cl3 C73 Cl1 111.1(16) . . ?
Cl3 C73 Cl2 110.6(15) . . ?
Cl1 C73 Cl2 110.5(16) . . ?
Cl3 C73 H73 108.2 . . ?
Cl1 C73 H73 108.2 . . ?
Cl2 C73 H73 108.2 . . ?
F16 F16A F17 139(3) . . ?
F16 F16A C15 78(2) . . ?
F17 F16A C15 62.1(18) . . ?
F17 F17A C15 59.4(17) . . ?

loop_
_geom_bond_atom_site_label_1
_geom_bond_atom_site_label_2
_geom_bond_distance
_geom_bond_site_symmetry_2
_geom_bond_publ_flag
Gd2 O4 2.381(7) . ?
Gd2 O3 2.394(7) . ?
Gd2 O1 2.407(7) . ?
Gd2 O6 2.420(7) . ?
Gd2 O7 2.424(7) . ?
Gd2 O2 2.436(7) . ?
Gd2 O5 2.508(8) . ?
Gd2 N4 2.511(7) . ?
Gd2 N5 2.668(9) . ?
F1 C10 1.320(17) . ?
F2 C10 1.318(19) . ?
F3 C10 1.266(17) . ?
F4 C6 1.320(18) . ?
F5 C6 1.28(2) . ?
F6 C6 1.273(17) . ?
F7 C5 1.39(3) . ?
F7 F9 1.60(2) . ?
F8 C5 1.219(17) . ?
F9 C5 1.22(2) . ?
F10 C1 1.301(13) . ?
F11 C1 1.333(17) . ?
F12 C1 1.311(17) . ?
F13 C11 1.247(19) . ?
F14 C11 1.340(19) . ?
F15 C11 1.321(16) . ?
F16 F16A 0.96(2) . ?
F16 C15 1.42(2) . ?
F17 F17A 1.00(3) . ?
F17 F16A 1.14(3) . ?
F17 C15 1.24(3) . ?
F18 C15 1.262(15) . ?
O1 C7 1.246(14) . ?
O2 C9 1.223(14) . ?
O3 C4 1.236(12) . ?
O4 C2 1.263(12) . ?
O5 C12 1.248(13) . ?
O6 C14 1.233(13) . ?
O7 N1 1.283(11) . ?
O8 N2 1.262(12) . ?
N1 C22 1.324(13) . ?
N1 C17 1.516(12) . ?
N2 C22 1.347(13) . ?
N2 C20 1.494(14) . ?
N3 C31 1.355(12) 2_675 ?
N3 C29 1.379(12) . ?
N3 C26 1.432(12) . ?
N4 C31 1.329(12) . ?
N4 C30 1.373(12) . ?
N5 C32 1.339(13) . ?
N5 C36 1.343(13) . ?
C1 C2 1.506(16) . ?
C2 C3 1.394(15) . ?
C3 C4 1.388(16) . ?
C3 H3 0.9300 . ?
C4 C5 1.519(17) . ?
C6 C7 1.55(2) . ?
C7 C8 1.356(19) . ?
C8 C9 1.402(19) . ?
C8 H8 0.9300 . ?
C9 C10 1.525(18) . ?
C11 C12 1.521(16) . ?
C12 C13 1.382(17) . ?
C13 C14 1.406(17) . ?
C13 H13 0.9300 . ?
C14 C15 1.543(16) . ?
C15 F16A 1.26(2) . ?
C15 F17A 1.41(2) . ?
C16 C17 1.544(17) . ?
C16 H16A 0.9600 . ?
C16 H16B 0.9600 . ?
C16 H16C 0.9600 . ?
C17 C18 1.514(17) . ?
C17 C20 1.560(16) . ?
C18 H18A 0.9600 . ?
C18 H18B 0.9600 . ?
C18 H18C 0.9600 . ?
C19 C20 1.520(19) . ?
C19 H19A 0.9600 . ?
C19 H19B 0.9600 . ?
C19 H19C 0.9600 . ?
C20 C21 1.505(18) . ?
C21 H21A 0.9600 . ?
C21 H21B 0.9600 . ?
C21 H21C 0.9600 . ?
C22 C23 1.453(13) . ?
C23 C24 1.378(14) . ?
C23 C28 1.421(14) . ?
C24 C25 1.358(14) . ?
C24 H24 0.9300 . ?
C25 C26 1.385(14) . ?
C25 H25 0.9300 . ?
C26 C27 1.396(13) . ?
C27 C28 1.359(14) . ?
C27 H27 0.9300 . ?
C28 H28 0.9300 . ?
C29 C30 1.369(13) 2_675 ?
C29 H29 0.9300 . ?
C30 C29 1.369(13) 2_675 ?
C30 H30 0.9300 . ?
C31 N3 1.355(12) 2_675 ?
C31 C32 1.461(13) . ?
C32 C33 1.406(13) . ?
C33 C34 1.397(17) . ?
C33 H33 0.9300 . ?
C34 C35 1.353(17) . ?
C34 H34 0.9300 . ?
C35 C36 1.367(17) . ?
C35 H35 0.9300 . ?
C36 H36 0.9300 . ?
Gd1 O10 2.393(7) . ?
Gd1 O12 2.399(7) . ?
Gd1 O11 2.400(7) . ?
Gd1 O15 2.407(7) . ?
Gd1 O9 2.416(7) . ?
Gd1 O14 2.437(7) . ?
Gd1 O13 2.509(8) . ?
Gd1 N9 2.512(8) . ?
Gd1 N10 2.656(8) . ?
F19 C37 1.239(19) . ?
F20 C37 1.27(2) . ?
F21 C37 1.39(3) . ?
F22 C41 1.299(14) . ?
F23 C41 1.285(16) . ?
F24 C41 1.316(15) . ?
F25 C42 1.29(3) . ?
F26 C42 1.30(2) . ?
F27 C42 1.25(2) . ?
F28 C46 1.308(17) . ?
F29 C46 1.265(16) . ?
F30 C46 1.251(18) . ?
F31 C47 1.296(16) . ?
F32 C47 1.353(16) . ?
F33 C47 1.293(16) . ?
F34 C51 1.321(14) . ?
F35 C51 1.328(14) . ?
F36 C51 1.322(15) . ?
O9 C50 1.234(12) . ?
O10 C48 1.235(13) . ?
O11 C45 1.240(12) . ?
O12 C43 1.239(15) . ?
O13 C38 1.223(13) . ?
O14 C40 1.250(12) . ?
O15 N6 1.305(10) . ?
O16 N7 1.272(11) . ?
N6 C58 1.315(12) . ?
N6 C53 1.510(13) . ?
N7 C58 1.363(12) . ?
N7 C55 1.491(13) . ?
N8 C65 1.370(12) . ?
N8 C67 1.374(12) 2_566 ?
N8 C62 1.430(12) . ?
N9 C67 1.319(11) . ?
N9 C66 1.377(13) . ?
N10 C72 1.335(14) . ?
N10 C68 1.349(13) . ?
C37 C38 1.562(19) . ?
C38 C39 1.384(17) . ?
C39 C40 1.382(16) . ?
C39 H39 0.9300 . ?
C40 C41 1.524(15) . ?
C42 C43 1.523(19) . ?
C43 C44 1.398(18) . ?
C44 C45 1.389(17) . ?
C44 H44 0.9300 . ?
C45 C46 1.515(16) . ?
C47 C48 1.523(15) . ?
C48 C49 1.395(16) . ?
C49 C50 1.398(16) . ?
C49 H49 0.9300 . ?
C50 C51 1.539(15) . ?
C52 C53 1.522(15) . ?
C52 H52A 0.9600 . ?
C52 H52B 0.9600 . ?
C52 H52C 0.9600 . ?
C53 C54 1.526(18) . ?
C53 C55 1.544(16) . ?
C54 H54A 0.9600 . ?
C54 H54B 0.9600 . ?
C54 H54C 0.9600 . ?
C55 C56 1.514(18) . ?
C55 C57 1.528(17) . ?
C56 H56A 0.9600 . ?
C56 H56B 0.9600 . ?
C56 H56C 0.9600 . ?
C57 H57A 0.9600 . ?
C57 H57B 0.9600 . ?
C57 H57C 0.9600 . ?
C58 C59 1.470(12) . ?
C59 C60 1.379(12) . ?
C59 C64 1.394(13) . ?
C60 C61 1.370(13) . ?
C60 H60 0.9300 . ?
C61 C62 1.389(13) . ?
C61 H61 0.9300 . ?
C62 C63 1.391(13) . ?
C63 C64 1.390(13) . ?
C63 H63 0.9300 . ?
C64 H64 0.9300 . ?
C65 C66 1.351(13) 2_566 ?
C65 H65 0.9300 . ?
C66 C65 1.351(13) 2_566 ?
C66 H66 0.9300 . ?
C67 N8 1.374(12) 2_566 ?
C67 C68 1.473(13) . ?
C68 C69 1.365(14) . ?
C69 C70 1.380(17) . ?
C69 H69 0.9300 . ?
C70 C71 1.385(17) . ?
C70 H70 0.9300 . ?
C71 C72 1.382(16) . ?
C71 H71 0.9300 . ?
C72 H72 0.9300 . ?
Cl1 C73 1.69(3) . ?
Cl2 C73 1.77(3) . ?
Cl3 C73 1.68(3) . ?
C73 H73 0.9800 . ?

loop_
_geom_torsion_atom_site_label_1
_geom_torsion_atom_site_label_2
_geom_torsion_atom_site_label_3
_geom_torsion_atom_site_label_4
_geom_torsion
_geom_torsion_site_symmetry_1
_geom_torsion_site_symmetry_2
_geom_torsion_site_symmetry_3
_geom_torsion_site_symmetry_4
_geom_torsion_publ_flag
Gd2 O7 N1 C22 95.2(11) . . . . ?
Gd2 O7 N1 C17 -96.9(11) . . . . ?
Gd2 O4 C2 C3 -2.4(19) . . . . ?
Gd2 O4 C2 C1 176.7(8) . . . . ?
F10 C1 C2 O4 -169.3(11) . . . . ?
F12 C1 C2 O4 -42.3(17) . . . . ?
F11 C1 C2 O4 71.3(15) . . . . ?
F10 C1 C2 C3 9.9(18) . . . . ?
F12 C1 C2 C3 136.8(14) . . . . ?
F11 C1 C2 C3 -109.5(13) . . . . ?
O4 C2 C3 C4 -3(2) . . . . ?
C1 C2 C3 C4 178.4(11) . . . . ?
Gd2 O3 C4 C3 3.1(18) . . . . ?
Gd2 O3 C4 C5 -172.1(11) . . . . ?
C2 C3 C4 O3 2(2) . . . . ?
C2 C3 C4 C5 177.3(14) . . . . ?
F7 F9 C5 F8 -97(2) . . . . ?
F7 F9 C5 C4 99(2) . . . . ?
F9 F7 C5 F8 123.1(19) . . . . ?
F9 F7 C5 C4 -114.5(16) . . . . ?
O3 C4 C5 F8 1(3) . . . . ?
C3 C4 C5 F8 -175.1(17) . . . . ?
O3 C4 C5 F9 166.6(18) . . . . ?
C3 C4 C5 F9 -9(3) . . . . ?
O3 C4 C5 F7 -113.2(14) . . . . ?
C3 C4 C5 F7 71.1(19) . . . . ?
Gd2 O1 C7 C8 27.0(19) . . . . ?
Gd2 O1 C7 C6 -156.1(8) . . . . ?
F6 C6 C7 O1 -97.6(17) . . . . ?
F5 C6 C7 O1 25.4(19) . . . . ?
F4 C6 C7 O1 141.1(14) . . . . ?
F6 C6 C7 C8 79.6(19) . . . . ?
F5 C6 C7 C8 -157.4(16) . . . . ?
F4 C6 C7 C8 -41.6(18) . . . . ?
O1 C7 C8 C9 1(2) . . . . ?
C6 C7 C8 C9 -176.2(11) . . . . ?
Gd2 O2 C9 C8 -19.5(19) . . . . ?
Gd2 O2 C9 C10 164.6(8) . . . . ?
C7 C8 C9 O2 -4(2) . . . . ?
C7 C8 C9 C10 171.6(12) . . . . ?
O2 C9 C10 F3 86.3(16) . . . . ?
C8 C9 C10 F3 -90.1(16) . . . . ?
O2 C9 C10 F2 -27.1(18) . . . . ?
C8 C9 C10 F2 156.5(13) . . . . ?
O2 C9 C10 F1 -148.7(13) . . . . ?
C8 C9 C10 F1 34.9(18) . . . . ?
Gd2 O5 C12 C13 29.2(17) . . . . ?
Gd2 O5 C12 C11 -150.5(9) . . . . ?
F13 C11 C12 O5 45(2) . . . . ?
F15 C11 C12 O5 170.8(12) . . . . ?
F14 C11 C12 O5 -77.1(16) . . . . ?
F13 C11 C12 C13 -135.1(17) . . . . ?
F15 C11 C12 C13 -9.0(19) . . . . ?
F14 C11 C12 C13 103.1(15) . . . . ?
O5 C12 C13 C14 0.3(19) . . . . ?
C11 C12 C13 C14 -180.0(11) . . . . ?
Gd2 O6 C14 C13 -26.7(17) . . . . ?
Gd2 O6 C14 C15 151.7(8) . . . . ?
C12 C13 C14 O6 -2.9(19) . . . . ?
C12 C13 C14 C15 178.8(11) . . . . ?
F17A F17 C15 F18 -60(3) . . . . ?
F16A F17 C15 F18 105(2) . . . . ?
F17A F17 C15 F16A -165(3) . . . . ?
F16A F17 C15 F17A 165(3) . . . . ?
F17A F17 C15 F16 -157.7(19) . . . . ?
F16A F17 C15 F16 7.1(18) . . . . ?
F17A F17 C15 C14 89(2) . . . . ?
F16A F17 C15 C14 -106.1(19) . . . . ?
F16A F16 C15 F17 -9(2) . . . . ?
F16A F16 C15 F18 -134(2) . . . . ?
F16A F16 C15 F17A -30(3) . . . . ?
F16A F16 C15 C14 110(2) . . . . ?
O6 C14 C15 F17 -120.1(19) . . . . ?
C13 C14 C15 F17 58(2) . . . . ?
O6 C14 C15 F18 32.8(18) . . . . ?
C13 C14 C15 F18 -148.7(13) . . . . ?
O6 C14 C15 F16A 179.2(16) . . . . ?
C13 C14 C15 F16A -2(2) . . . . ?
O6 C14 C15 F17A -73.8(16) . . . . ?
C13 C14 C15 F17A 104.7(16) . . . . ?
O6 C14 C15 F16 135.1(13) . . . . ?
C13 C14 C15 F16 -46.5(16) . . . . ?
O7 N1 C17 C18 -66.7(12) . . . . ?
C22 N1 C17 C18 102.8(10) . . . . ?
O7 N1 C17 C16 49.8(13) . . . . ?
C22 N1 C17 C16 -140.7(10) . . . . ?
O7 N1 C17 C20 172.8(8) . . . . ?
C22 N1 C17 C20 -17.6(11) . . . . ?
O8 N2 C20 C21 45.4(16) . . . . ?
C22 N2 C20 C21 -139.6(12) . . . . ?
O8 N2 C20 C19 -75.0(14) . . . . ?
C22 N2 C20 C19 100.1(12) . . . . ?
O8 N2 C20 C17 167.3(11) . . . . ?
C22 N2 C20 C17 -17.6(12) . . . . ?
C18 C17 C20 N2 -93.6(11) . . . . ?
N1 C17 C20 N2 19.4(10) . . . . ?
C16 C17 C20 N2 138.1(10) . . . . ?
C18 C17 C20 C21 24.0(15) . . . . ?
N1 C17 C20 C21 137.0(11) . . . . ?
C16 C17 C20 C21 -104.3(13) . . . . ?
C18 C17 C20 C19 154.4(11) . . . . ?
N1 C17 C20 C19 -92.6(11) . . . . ?
C16 C17 C20 C19 26.1(14) . . . . ?
O7 N1 C22 N2 176.2(9) . . . . ?
C17 N1 C22 N2 7.4(12) . . . . ?
O7 N1 C22 C23 4.3(16) . . . . ?
C17 N1 C22 C23 -164.5(9) . . . . ?
O8 N2 C22 N1 -177.9(11) . . . . ?
C20 N2 C22 N1 7.3(13) . . . . ?
O8 N2 C22 C23 -5.7(18) . . . . ?
C20 N2 C22 C23 179.5(9) . . . . ?
N1 C22 C23 C24 42.5(15) . . . . ?
N2 C22 C23 C24 -128.3(12) . . . . ?
N1 C22 C23 C28 -143.3(11) . . . . ?
N2 C22 C23 C28 45.8(15) . . . . ?
C28 C23 C24 C25 -1.8(16) . . . . ?
C22 C23 C24 C25 172.6(10) . . . . ?
C23 C24 C25 C26 0.7(17) . . . . ?
C24 C25 C26 C27 1.0(16) . . . . ?
C24 C25 C26 N3 178.7(9) . . . . ?
C31 N3 C26 C25 60.4(14) 2_675 . . . ?
C29 N3 C26 C25 -109.2(11) . . . . ?
C31 N3 C26 C27 -122.0(11) 2_675 . . . ?
C29 N3 C26 C27 68.5(13) . . . . ?
C25 C26 C27 C28 -1.5(16) . . . . ?
N3 C26 C27 C28 -179.2(10) . . . . ?
C26 C27 C28 C23 0.4(17) . . . . ?
C24 C23 C28 C27 1.2(16) . . . . ?
C22 C23 C28 C27 -173.2(10) . . . . ?
C31 N3 C29 C30 -1.6(11) 2_675 . . 2_675 ?
C26 N3 C29 C30 169.8(9) . . . 2_675 ?
C31 N4 C30 C29 -0.6(11) . . . 2_675 ?
Gd2 N4 C30 C29 154.4(7) . . . 2_675 ?
C30 N4 C31 N3 1.6(11) . . . 2_675 ?
Gd2 N4 C31 N3 -156.4(6) . . . 2_675 ?
C30 N4 C31 C32 -172.8(8) . . . . ?
Gd2 N4 C31 C32 29.2(11) . . . . ?
C36 N5 C32 C33 2.2(15) . . . . ?
Gd2 N5 C32 C33 175.5(8) . . . . ?
C36 N5 C32 C31 173.1(9) . . . . ?
Gd2 N5 C32 C31 -13.5(11) . . . . ?
N4 C31 C32 N5 -9.3(13) . . . . ?
N3 C31 C32 N5 177.6(9) 2_675 . . . ?
N4 C31 C32 C33 161.7(10) . . . . ?
N3 C31 C32 C33 -11.4(16) 2_675 . . . ?
N5 C32 C33 C34 -2.9(17) . . . . ?
C31 C32 C33 C34 -173.0(10) . . . . ?
C32 C33 C34 C35 3.4(19) . . . . ?
C33 C34 C35 C36 -3(2) . . . . ?
C32 N5 C36 C35 -2.0(17) . . . . ?
Gd2 N5 C36 C35 -174.8(10) . . . . ?
C34 C35 C36 N5 3(2) . . . . ?
Gd1 O15 N6 C58 90.7(11) . . . . ?
Gd1 O15 N6 C53 -99.9(10) . . . . ?
Gd1 O13 C38 C39 34(2) . . . . ?
Gd1 O13 C38 C37 -148.3(13) . . . . ?
F19 C37 C38 O13 18(3) . . . . ?
F20 C37 C38 O13 165.1(18) . . . . ?
F21 C37 C38 O13 -90.6(16) . . . . ?
F19 C37 C38 C39 -163.3(18) . . . . ?
F20 C37 C38 C39 -17(3) . . . . ?
F21 C37 C38 C39 87.7(17) . . . . ?
O13 C38 C39 C40 -2(2) . . . . ?
C37 C38 C39 C40 -179.5(15) . . . . ?
Gd1 O14 C40 C39 -30.9(17) . . . . ?
Gd1 O14 C40 C41 149.4(8) . . . . ?
C38 C39 C40 O14 -1(2) . . . . ?
C38 C39 C40 C41 178.4(12) . . . . ?
O14 C40 C41 F23 -111.4(13) . . . . ?
C39 C40 C41 F23 69.0(16) . . . . ?
O14 C40 C41 F22 9.7(16) . . . . ?
C39 C40 C41 F22 -170.0(12) . . . . ?
O14 C40 C41 F24 130.3(11) . . . . ?
C39 C40 C41 F24 -49.4(16) . . . . ?
Gd1 O12 C43 C44 -7(2) . . . . ?
Gd1 O12 C43 C42 172.8(13) . . . . ?
F27 C42 C43 O12 -163.6(18) . . . . ?
F25 C42 C43 O12 74(2) . . . . ?
F26 C42 C43 O12 -35(3) . . . . ?
F27 C42 C43 C44 16(3) . . . . ?
F25 C42 C43 C44 -106(2) . . . . ?
F26 C42 C43 C44 144.6(19) . . . . ?
O12 C43 C44 C45 0(2) . . . . ?
C42 C43 C44 C45 -179.5(16) . . . . ?
Gd1 O11 C45 C44 1.8(19) . . . . ?
Gd1 O11 C45 C46 180.0(8) . . . . ?
C43 C44 C45 O11 2(2) . . . . ?
C43 C44 C45 C46 -175.7(13) . . . . ?
O11 C45 C46 F30 -80.5(15) . . . . ?
C44 C45 C46 F30 98.0(16) . . . . ?
O11 C45 C46 F29 157.4(14) . . . . ?
C44 C45 C46 F29 -24(2) . . . . ?
O11 C45 C46 F28 32.9(18) . . . . ?
C44 C45 C46 F28 -148.7(14) . . . . ?
Gd1 O10 C48 C49 23.9(17) . . . . ?
Gd1 O10 C48 C47 -157.9(7) . . . . ?
F33 C47 C48 O10 68.3(14) . . . . ?
F31 C47 C48 O10 -169.3(11) . . . . ?
F32 C47 C48 O10 -46.7(15) . . . . ?
F33 C47 C48 C49 -113.3(14) . . . . ?
F31 C47 C48 C49 9.2(16) . . . . ?
F32 C47 C48 C49 131.7(13) . . . . ?
O10 C48 C49 C50 -3.6(18) . . . . ?
C47 C48 C49 C50 178.2(10) . . . . ?
Gd1 O9 C50 C49 -3.0(16) . . . . ?
Gd1 O9 C50 C51 179.0(7) . . . . ?
C48 C49 C50 O9 -6.7(17) . . . . ?
C48 C49 C50 C51 171.2(10) . . . . ?
O9 C50 C51 F34 167.8(10) . . . . ?
C49 C50 C51 F34 -10.4(15) . . . . ?
O9 C50 C51 F36 -71.4(12) . . . . ?
C49 C50 C51 F36 110.4(12) . . . . ?
O9 C50 C51 F35 46.8(13) . . . . ?
C49 C50 C51 F35 -131.3(11) . . . . ?
O15 N6 C53 C52 46.9(14) . . . . ?
C58 N6 C53 C52 -142.5(10) . . . . ?
O15 N6 C53 C54 -71.7(11) . . . . ?
C58 N6 C53 C54 98.9(10) . . . . ?
O15 N6 C53 C55 168.6(8) . . . . ?
C58 N6 C53 C55 -20.7(11) . . . . ?
O16 N7 C55 C56 -70.5(13) . . . . ?
C58 N7 C55 C56 101.6(11) . . . . ?
O16 N7 C55 C57 47.5(15) . . . . ?
C58 N7 C55 C57 -140.4(11) . . . . ?
O16 N7 C55 C53 169.2(10) . . . . ?
C58 N7 C55 C53 -18.8(11) . . . . ?
N6 C53 C55 N7 21.5(10) . . . . ?
C52 C53 C55 N7 138.8(10) . . . . ?
C54 C53 C55 N7 -90.5(11) . . . . ?
N6 C53 C55 C56 -92.5(11) . . . . ?
C52 C53 C55 C56 24.8(15) . . . . ?
C54 C53 C55 C56 155.5(11) . . . . ?
N6 C53 C55 C57 139.8(10) . . . . ?
C52 C53 C55 C57 -102.9(12) . . . . ?
C54 C53 C55 C57 27.8(14) . . . . ?
O15 N6 C58 N7 179.9(9) . . . . ?
C53 N6 C58 N7 9.9(11) . . . . ?
O15 N6 C58 C59 3.9(16) . . . . ?
C53 N6 C58 C59 -166.2(9) . . . . ?
O16 N7 C58 N6 178.3(9) . . . . ?
C55 N7 C58 N6 6.4(12) . . . . ?
O16 N7 C58 C59 -5.5(16) . . . . ?
C55 N7 C58 C59 -177.4(9) . . . . ?
N6 C58 C59 C60 38.4(14) . . . . ?
N7 C58 C59 C60 -137.1(10) . . . . ?
N6 C58 C59 C64 -143.4(10) . . . . ?
N7 C58 C59 C64 41.1(14) . . . . ?
C64 C59 C60 C61 -2.4(15) . . . . ?
C58 C59 C60 C61 175.7(9) . . . . ?
C59 C60 C61 C62 0.4(15) . . . . ?
C60 C61 C62 C63 0.6(15) . . . . ?
C60 C61 C62 N8 178.8(9) . . . . ?
C65 N8 C62 C61 -114.4(11) . . . . ?
C67 N8 C62 C61 59.1(14) 2_566 . . . ?
C65 N8 C62 C63 63.9(13) . . . . ?
C67 N8 C62 C63 -122.6(11) 2_566 . . . ?
C61 C62 C63 C64 0.4(16) . . . . ?
N8 C62 C63 C64 -177.9(9) . . . . ?
C62 C63 C64 C59 -2.3(15) . . . . ?
C60 C59 C64 C63 3.4(15) . . . . ?
C58 C59 C64 C63 -174.7(9) . . . . ?
C67 N8 C65 C66 -2.2(11) 2_566 . . 2_566 ?
C62 N8 C65 C66 172.6(9) . . . 2_566 ?
C67 N9 C66 C65 -1.0(11) . . . 2_566 ?
Gd1 N9 C66 C65 156.3(7) . . . 2_566 ?
C66 N9 C67 N8 2.4(11) . . . 2_566 ?
Gd1 N9 C67 N8 -158.2(6) . . . 2_566 ?
C66 N9 C67 C68 -171.4(8) . . . . ?
Gd1 N9 C67 C68 28.0(11) . . . . ?
C72 N10 C68 C69 1.1(16) . . . . ?
Gd1 N10 C68 C69 171.7(8) . . . . ?
C72 N10 C68 C67 176.7(10) . . . . ?
Gd1 N10 C68 C67 -12.7(10) . . . . ?
N9 C67 C68 N10 -9.2(13) . . . . ?
N8 C67 C68 N10 178.1(9) 2_566 . . . ?
N9 C67 C68 C69 166.2(10) . . . . ?
N8 C67 C68 C69 -6.5(17) 2_566 . . . ?
N10 C68 C69 C70 -0.8(18) . . . . ?
C67 C68 C69 C70 -175.8(11) . . . . ?
C68 C69 C70 C71 -1(2) . . . . ?
C69 C70 C71 C72 2(2) . . . . ?
C68 N10 C72 C71 0.2(19) . . . . ?
Gd1 N10 C72 C71 -170.1(10) . . . . ?
C70 C71 C72 N10 -2(2) . . . . ?
C15 F16 F16A F17 15(4) . . . . ?
F17A F17 F16A F16 7(7) . . . . ?
C15 F17 F16A F16 -16(4) . . . . ?
F17A F17 F16A C15 23(4) . . . . ?
F17 C15 F16A F16 169(3) . . . . ?
F18 C15 F16A F16 56(2) . . . . ?
F17A C15 F16A F16 158.8(19) . . . . ?
C14 C15 F16A F16 -88(2) . . . . ?
F18 C15 F16A F17 -113(2) . . . . ?
F17A C15 F16A F17 -10.5(19) . . . . ?
F16 C15 F16A F17 -169(3) . . . . ?
C14 C15 F16A F17 103(2) . . . . ?
F16A F17 F17A C15 -21(4) . . . . ?
F18 C15 F17A F17 134(2) . . . . ?
F16A C15 F17A F17 12(2) . . . . ?
F16 C15 F17A F17 32(3) . . . . ?
C14 C15 F17A F17 -109(2) . . . . ?
